data_7116533
loop_
_publ_author_name
'Jorge Saavedra-Olavarria'
'Gean C. Arteaga'
'Jhon J. Lopez'
'Edwin G. Perez'

_publ_section_title
;
 Copper-catalyzed intermolecular and regioselective aminofluorination of
 styrenes: facile access to beta-fluoro-N-protected phenethylamines
;
_journal_name_full Chem.Commun.
_journal_page_first 3379
_journal_paper_doi 10.1039/C4cc10162F
_journal_volume 51
_journal_year 2015
_chemical_formula_moiety 'C15 H15 Br F N O2 S'
_chemical_formula_sum 'C15 H15 Br F N O2 S'
_chemical_formula_weight 372.24
_space_group_crystal_system monoclinic
_space_group_IT_number 14
_space_group_name_Hall '-P 2ybc'
_space_group_name_H-M_alt 'P 1 21/c 1'
_symmetry_Int_Tables_number 14
_symmetry_space_group_name_Hall '-P 2ybc'
_symmetry_space_group_name_H-M 'P 1 21/c 1'
_atom_sites_solution_primary iterative
_audit_creation_date 2014-11-25
_audit_creation_method
;
Olex2 1.2
(compiled 2014.11.21 svn.r3092 for OlexSys, GUI svn.r4949)
;
_audit_update_record
;
2014-12-06 deposited with the CCDC.
2015-01-15 downloaded from the CCDC.
;
_cell_angle_alpha 90
_cell_angle_beta 93.278(2)
_cell_angle_gamma 90
_cell_formula_units_Z 4
_cell_length_a 11.571(2)
_cell_length_b 5.2088(10)
_cell_length_c 26.139(5)
_cell_measurement_temperature 297(2)
_cell_volume 1572.8(5)
_computing_molecular_graphics 'Olex2 (Dolomanov et al., 2009)'
_computing_publication_material 'Olex2 (Dolomanov et al., 2009)'
_computing_structure_refinement 'olex2.refine (Bourhis et al., 2015)'
_computing_structure_solution 'olex2.solve (Bourhis et al., 2015)'
_diffrn_ambient_temperature 297(2)
_diffrn_detector 'Bruker APEX2 area detector'
_diffrn_detector_area_resol_mean 7.9
_diffrn_detector_type 'CCD area detector'
_diffrn_measured_fraction_theta_full 0.9994
_diffrn_measured_fraction_theta_max 0.9994
_diffrn_measurement_device 'three-circle diffractometer'
_diffrn_measurement_device_type 'Bruker APEX2 microsource'
_diffrn_measurement_method '\w and \f scans'
_diffrn_radiation_monochromator 'mirror optics'
_diffrn_radiation_probe x-ray
_diffrn_radiation_type 'Mo K\a'
_diffrn_radiation_wavelength 0.71073
_diffrn_reflns_av_R_equivalents 0.0583
_diffrn_reflns_av_unetI/netI 0.0430
_diffrn_reflns_limit_h_max 14
_diffrn_reflns_limit_h_min -14
_diffrn_reflns_limit_k_max 6
_diffrn_reflns_limit_k_min -6
_diffrn_reflns_limit_l_max 32
_diffrn_reflns_limit_l_min -32
_diffrn_reflns_number 23482
_diffrn_reflns_theta_full 25.9988
_diffrn_reflns_theta_max 26.00
_diffrn_reflns_theta_min 1.56
_diffrn_source 'microfocus sealed X-ray tube'
_diffrn_source_type 'Incoatec I\ms'
_exptl_absorpt_coefficient_mu 2.759
_exptl_absorpt_correction_T_max 0.516
_exptl_absorpt_correction_T_min 0.337
_exptl_absorpt_correction_type multi-scan
_exptl_absorpt_process_details 'SADABS Bruker'
_exptl_crystal_colour colourless
_exptl_crystal_colour_primary colourless
_exptl_crystal_density_diffrn 1.5719
_exptl_crystal_description block
_exptl_crystal_F_000 752.0
_exptl_crystal_recrystallization_method 'Re-crystallisation from solvent: Ethyl acetate'
_exptl_crystal_size_max 1
_exptl_crystal_size_mid 0.34
_exptl_crystal_size_min 0.24
_refine_diff_density_max 1.2911
_refine_diff_density_min -1.5598
_refine_diff_density_rms 0.1308
_refine_ls_d_res_high 0.8107
_refine_ls_d_res_low 13.0480
_refine_ls_goodness_of_fit_ref 1.0549
_refine_ls_hydrogen_treatment mixed
_refine_ls_matrix_type full
_refine_ls_number_constraints 25
_refine_ls_number_parameters 194
_refine_ls_number_reflns 3098
_refine_ls_number_restraints 1
_refine_ls_restrained_S_all 1.0548
_refine_ls_R_factor_all 0.0774
_refine_ls_R_factor_gt 0.0560
_refine_ls_shift/su_max 0.0005
_refine_ls_shift/su_mean 0.0001
_refine_ls_structure_factor_coef Fsqd
_refine_ls_weighting_details 'w=1/[\s^2^(Fo^2^)+(0.0706P)^2^+2.5502P] where P=(Fo^2^+2Fc^2^)/3'
_refine_ls_weighting_scheme calc
_refine_ls_wR_factor_gt 0.1336
_refine_ls_wR_factor_ref 0.1504
_reflns_Friedel_coverage 0.0
_reflns_limit_h_max 14
_reflns_limit_h_min -14
_reflns_limit_k_max 6
_reflns_limit_k_min 0
_reflns_limit_l_max 32
_reflns_limit_l_min 0
_reflns_number_gt 2329
_reflns_number_total 3100
_reflns_threshold_expression I>=2u(I)
_cod_data_source_file c4cc10162f2.cif
_cod_data_source_block EGPH_531
_cod_original_cell_volume 1572.9(5)
_cod_database_code 7116533
_olex2_refinement_description
;
1. Fixed Uiso
 At 1.2 times of:
  All C(H) groups, All C(H,H) groups
 At 1.5 times of:
  All C(H,H,H) groups
2. Restrained distances
 N1-H1
 0.86 with sigma of 0.001
3.a Ternary CH refined with riding coordinates:
 C7(H7)
3.b Secondary CH2 refined with riding coordinates:
 C8(H8a,H8b)
3.c Aromatic/amide H refined with riding coordinates:
 C6(H6), C2(H2), C3(H3), C4(H4), C10(H10), C11(H11), C13(H13), C14(H14)
3.d Idealised Me refined as rotating group:
 C15(H15a,H15b,H15c)
;
_olex2_submission_original_sample_id EGPH-531
_olex2_submission_special_instructions 'No special instructions were received'

loop_
_space_group_symop_id
_space_group_symop_operation_xyz
1 x,y,z
2 -x,y+1/2,-z+1/2
3 -x,-y,-z
4 x,-y-1/2,z-1/2

loop_
_atom_site_label
_atom_site_type_symbol
_atom_site_fract_x
_atom_site_fract_y
_atom_site_fract_z
_atom_site_U_iso_or_equiv
_atom_site_adp_type
_atom_site_occupancy
_atom_site_refinement_flags_posn
Br1 Br 0.07471(4) 0.60977(14) 0.38342(2) 0.0823(3) Uani 1.000000 .
S1 S -0.49970(8) 0.46110(19) 0.12001(4) 0.0359(3) Uani 1.000000 .
O1 O -0.4946(3) 0.7204(5) 0.13846(12) 0.0495(7) Uani 1.000000 .
O2 O -0.6066(2) 0.3526(6) 0.10072(12) 0.0510(8) Uani 1.000000 .
C4 C -0.2492(4) 0.4989(9) 0.31378(16) 0.0460(10) Uani 1.000000 .
N1 N -0.4544(3) 0.2805(6) 0.16764(13) 0.0382(7) Uani 1.000000 D
C1 C -0.0515(4) 0.4759(9) 0.34141(16) 0.0471(10) Uani 1.000000 .
C8 C -0.3488(3) 0.3545(8) 0.19771(15) 0.0393(9) Uani 1.000000 .
C9 C -0.3987(3) 0.4333(7) 0.07245(14) 0.0353(8) Uani 1.000000 .
C12 C -0.2366(4) 0.3728(10) -0.00096(17) 0.0545(12) Uani 1.000000 .
F1 F -0.3317(5) -0.0449(6) 0.23616(15) 0.1249(19) Uani 1.000000 .
C5 C -0.2363(4) 0.2971(8) 0.28097(15) 0.0410(9) Uani 1.000000 .
C7 C -0.3397(4) 0.2137(9) 0.24735(16) 0.0528(11) Uani 1.000000 .
C14 C -0.3065(4) 0.5973(9) 0.07158(19) 0.0531(12) Uani 1.000000 .
C10 C -0.4100(4) 0.2368(10) 0.03726(19) 0.0627(14) Uani 1.000000 .
C3 C -0.1571(4) 0.5914(9) 0.34394(17) 0.0500(11) Uani 1.000000 .
C15 C -0.1487(6) 0.3411(15) -0.0409(2) 0.091(2) Uani 1.000000 .
C6 C -0.1290(4) 0.1834(9) 0.2791(2) 0.0583(12) Uani 1.000000 .
C2 C -0.0357(4) 0.2728(10) 0.3100(2) 0.0605(13) Uani 1.000000 .
C11 C -0.3283(5) 0.2082(12) 0.00098(19) 0.0704(15) Uani 1.000000 .
C13 C -0.2256(4) 0.5636(11) 0.0349(2) 0.0638(14) Uani 1.000000 .
H1 H -0.460(3) 0.121(2) 0.1591(14) 0.033(11) Uiso 1.000000 D
H7 H -0.4102(4) 0.2437(9) 0.26557(16) 0.0634(14) Uiso 1.000000 R
H8a H -0.2817(3) 0.3164(8) 0.17839(15) 0.0471(11) Uiso 1.000000 R
H8b H -0.3498(3) 0.5379(8) 0.20418(15) 0.0471(11) Uiso 1.000000 R
H15a H -0.105(3) 0.187(5) -0.0341(11) 0.136(3) Uiso 1.000000 GR
H15b H -0.1877(6) 0.330(10) -0.0742(3) 0.136(3) Uiso 1.000000 GR
H15c H -0.097(3) 0.486(5) -0.0398(13) 0.136(3) Uiso 1.000000 GR
H6 H -0.1189(4) 0.0462(9) 0.2570(2) 0.0699(15) Uiso 1.000000 R
H2 H 0.0364(4) 0.1946(10) 0.3091(2) 0.0726(16) Uiso 1.000000 R
H3 H -0.1665(4) 0.7302(9) 0.36569(17) 0.0600(13) Uiso 1.000000 R
H4 H -0.3215(4) 0.5748(9) 0.31571(16) 0.0552(12) Uiso 1.000000 R
H10 H -0.4721(4) 0.1238(10) 0.03787(19) 0.0752(16) Uiso 1.000000 R
H11 H -0.3359(5) 0.0744(12) -0.02253(19) 0.0845(18) Uiso 1.000000 R
H13 H -0.1623(4) 0.6737(11) 0.0347(2) 0.0765(16) Uiso 1.000000 R
H14 H -0.2981(4) 0.7300(9) 0.09531(19) 0.0637(14) Uiso 1.000000 R

loop_
_atom_site_aniso_label
_atom_site_aniso_U_11
_atom_site_aniso_U_22
_atom_site_aniso_U_33
_atom_site_aniso_U_12
_atom_site_aniso_U_13
_atom_site_aniso_U_23
Br1 0.0482(3) 0.1158(6) 0.0804(4) -0.0228(3) -0.0192(3) 0.0192(3)
S1 0.0337(5) 0.0339(5) 0.0402(5) -0.0008(4) 0.0021(4) -0.0008(4)
O1 0.0569(18) 0.0317(15) 0.0607(19) 0.0052(13) 0.0091(15) -0.0045(14)
O2 0.0336(14) 0.066(2) 0.0523(17) -0.0084(14) -0.0027(13) 0.0036(15)
C4 0.036(2) 0.059(3) 0.043(2) 0.0073(19) -0.0012(17) -0.004(2)
N1 0.0453(18) 0.0298(18) 0.0394(18) -0.0050(15) 0.0017(14) -0.0001(15)
C1 0.038(2) 0.059(3) 0.044(2) -0.007(2) -0.0029(18) 0.016(2)
C8 0.040(2) 0.038(2) 0.039(2) -0.0048(17) 0.0013(17) 0.0000(17)
C9 0.0352(19) 0.038(2) 0.0323(19) 0.0002(16) -0.0018(15) 0.0008(16)
C12 0.050(3) 0.072(3) 0.042(2) 0.010(2) 0.010(2) 0.006(2)
F1 0.215(5) 0.0381(17) 0.110(3) -0.030(2) -0.090(3) 0.0153(18)
C5 0.051(2) 0.041(2) 0.032(2) -0.0061(18) 0.0029(17) 0.0069(17)
C7 0.067(3) 0.053(3) 0.038(2) -0.018(2) -0.003(2) 0.001(2)
C14 0.051(3) 0.051(3) 0.057(3) -0.014(2) 0.013(2) -0.013(2)
C10 0.064(3) 0.067(3) 0.058(3) -0.024(3) 0.017(2) -0.023(3)
C3 0.046(2) 0.062(3) 0.041(2) -0.002(2) 0.0010(19) -0.008(2)
C15 0.080(4) 0.130(6) 0.066(4) 0.016(4) 0.032(3) 0.001(4)
C6 0.066(3) 0.047(3) 0.064(3) 0.005(2) 0.017(2) -0.007(2)
C2 0.041(2) 0.065(3) 0.077(3) 0.013(2) 0.012(2) 0.013(3)
C11 0.078(4) 0.086(4) 0.049(3) -0.008(3) 0.014(3) -0.029(3)
C13 0.053(3) 0.070(3) 0.070(3) -0.013(2) 0.018(2) 0.003(3)

loop_
_atom_type_symbol
_atom_type_scat_dispersion_real
_atom_type_scat_dispersion_imag
_atom_type_scat_Cromer_Mann_a1
_atom_type_scat_Cromer_Mann_a2
_atom_type_scat_Cromer_Mann_a3
_atom_type_scat_Cromer_Mann_a4
_atom_type_scat_Cromer_Mann_b1
_atom_type_scat_Cromer_Mann_b2
_atom_type_scat_Cromer_Mann_b3
_atom_type_scat_Cromer_Mann_b4
_atom_type_scat_Cromer_Mann_c
_atom_type_scat_source
_atom_type_scat_dispersion_source
C 0.00347 0.00161 2.31000 1.02000 1.58860 0.86500 20.84390 10.20750 0.56870 51.65120 0.215599998832 'International Tables Volume C Table 6.1.1.4 (pp. 500-502)' 'Henke, Gullikson and Davis, At. Data and Nucl. Data Tables, 1993, 54, 2'
F 0.01794 0.01033 3.53920 2.64120 1.51700 1.02430 10.28250 4.29440 0.26150 26.14760 0.277599990368 'International Tables Volume C Table 6.1.1.4 (pp. 500-502)' 'Henke, Gullikson and Davis, At. Data and Nucl. Data Tables, 1993, 54, 2'
H 0.00000 0.00000 0.49300 0.32291 0.14019 0.04081 10.51090 26.12570 3.14236 57.79970 0.0030380000826 'International Tables Volume C Table 6.1.1.4 (pp. 500-502)' 'Henke, Gullikson and Davis, At. Data and Nucl. Data Tables, 1993, 54, 2'
O 0.01158 0.00611 3.04850 2.28680 1.54630 0.86700 13.27710 5.70110 0.32390 32.90890 0.250800013542 'International Tables Volume C Table 6.1.1.4 (pp. 500-502)' 'Henke, Gullikson and Davis, At. Data and Nucl. Data Tables, 1993, 54, 2'
N 0.00653 0.00323 12.21260 3.13220 2.01250 1.16630 0.00570 9.89330 28.99750 0.58260 -11.5290002823 'International Tables Volume C Table 6.1.1.4 (pp. 500-502)' 'Henke, Gullikson and Davis, At. Data and Nucl. Data Tables, 1993, 54, 2'
S 0.12424 0.12443 6.90530 5.20340 1.43790 1.58630 1.46790 22.21510 0.25360 56.17200 0.866900026798 'International Tables Volume C Table 6.1.1.4 (pp. 500-502)' 'Henke, Gullikson and Davis, At. Data and Nucl. Data Tables, 1993, 54, 2'
Br -0.28346 2.55990 17.17890 5.23580 5.63770 3.98510 2.17230 16.57960 0.26090 41.43280 2.95569992065 'International Tables Volume C Table 6.1.1.4 (pp. 500-502)' 'Henke, Gullikson and Davis, At. Data and Nucl. Data Tables, 1993, 54, 2'

loop_
_geom_angle_atom_site_label_1
_geom_angle_atom_site_label_2
_geom_angle_atom_site_label_3
_geom_angle
O2 S1 O1 120.68(19)
N1 S1 O1 106.42(18)
N1 S1 O2 106.09(18)
C9 S1 O1 107.38(18)
C9 S1 O2 108.37(18)
C9 S1 N1 107.21(18)
C3 C4 C5 121.3(4)
C8 N1 S1 118.8(3)
C3 C1 Br1 117.9(4)
C2 C1 Br1 120.5(3)
C2 C1 C3 121.6(4)
C7 C8 N1 110.6(3)
C14 C9 S1 120.7(3)
C10 C9 S1 119.4(3)
C10 C9 C14 119.8(4)
C11 C12 C15 120.8(5)
C13 C12 C15 120.9(5)
C13 C12 C11 118.2(4)
C7 C5 C4 118.3(4)
C6 C5 C4 118.8(4)
C6 C5 C7 122.8(4)
F1 C7 C8 107.3(4)
C5 C7 C8 112.3(4)
C5 C7 F1 110.1(4)
C13 C14 C9 119.3(4)
C11 C10 C9 119.7(5)
C1 C3 C4 118.9(4)
C2 C6 C5 120.4(4)
C6 C2 C1 119.0(4)
C10 C11 C12 121.3(5)
C14 C13 C12 121.7(5)

loop_
_geom_bond_atom_site_label_1
_geom_bond_atom_site_label_2
_geom_bond_distance
Br1 C1 1.908(4)
S1 O1 1.434(3)
S1 O2 1.425(3)
S1 N1 1.623(3)
S1 C9 1.760(4)
C4 C5 1.370(6)
C4 C3 1.376(6)
N1 C8 1.467(5)
C1 C3 1.367(6)
C1 C2 1.358(7)
C8 C7 1.489(6)
C9 C14 1.368(6)
C9 C10 1.377(6)
C12 C15 1.507(7)
C12 C11 1.367(7)
C12 C13 1.366(7)
F1 C7 1.383(6)
C5 C7 1.508(6)
C5 C6 1.379(6)
C14 C13 1.390(7)
C10 C11 1.385(7)
C6 C2 1.391(7)

loop_
_restr_distance_atom_site_label_1
_restr_distance_atom_site_label_2
_restr_distance_site_symmetry_2
_restr_distance_target
_restr_distance_target_weight_param
_restr_distance_diff
N1 H1 1 0.8600 0.0010 0.0001
